data_4328334
loop_
_publ_author_name
'Ying Yang'
'Haipu Li'
'Chen Wang'
'Herbert W. Roesky'

_publ_contact_author
;
Herbert W. ROESKY
;
_publ_contact_author_address
;
Institut fuer Anorganische Chemie
Universitaet Goettingen
Tammannstrasse 4, 37077 Goettingen (Germany)
;
_publ_contact_author_email hroesky@gwdg.de
_publ_section_title
;
 Studies of the Ligand Effect on the Synthesis of Dialuminoxanes by
 Various \b-Diketiminato Ligands
;
_journal_name_full 'Inorganic Chemistry'
_journal_page_first 2204
_journal_page_last 2211
_journal_paper_doi 10.1021/ic2021879
_journal_volume 51
_journal_year 2012
_chemical_formula_sum 'C21 H27 Al N2'
_chemical_formula_weight 334.43
_chemical_name_common LAlH2
_chemical_name_systematic
; 
 ? 
;
_space_group_IT_number 60
_symmetry_cell_setting orthorhombic
_symmetry_space_group_name_Hall '-P 2n 2ab'
_symmetry_space_group_name_H-M 'P b c n'
_atom_sites_solution_hydrogens geom
_atom_sites_solution_primary direct
_atom_sites_solution_secondary difmap
_audit_creation_method SHELXL-97
_cell_angle_alpha 90.00
_cell_angle_beta 90.00
_cell_angle_gamma 90.00
_cell_formula_units_Z 4
_cell_length_a 21.5280(7)
_cell_length_b 7.1419(2)
_cell_length_c 12.7174(5)
_cell_measurement_reflns_used 4295
_cell_measurement_temperature 173(2)
_cell_measurement_theta_max 29.0186
_cell_measurement_theta_min 2.8328
_cell_volume 1955.31(11)
_computing_cell_refinement
;
CrysAlisPro, Oxford Diffraction Ltd.,
Version 1.171.34.44 (release 25-10-2010 CrysAlis171 .NET)
(compiled Oct 25 2010,18:11:34)
;
_computing_data_collection
;
CrysAlisPro, Oxford Diffraction Ltd.,
Version 1.171.34.44 (release 25-10-2010 CrysAlis171 .NET)
(compiled Oct 25 2010,18:11:34)
;
_computing_data_reduction
;
CrysAlisPro, Oxford Diffraction Ltd.,
Version 1.171.34.44 (release 25-10-2010 CrysAlis171 .NET)
(compiled Oct 25 2010,18:11:34)
;
_computing_molecular_graphics 'Bruker SHELXTL'
_computing_publication_material 'Bruker SHELXTL'
_computing_structure_refinement 'SHELXL-97 (Sheldrick, 1997)'
_computing_structure_solution 'SHELXS-97 (Sheldrick, 1990)'
_diffrn_ambient_temperature 173(2)
_diffrn_detector_area_resol_mean 16.1903
_diffrn_measured_fraction_theta_full 0.999
_diffrn_measured_fraction_theta_max 0.999
_diffrn_measurement_device_type 'Xcalibur, Sapphire3, Gemini ultra'
_diffrn_measurement_method '\w scans'
_diffrn_radiation_monochromator graphite
_diffrn_radiation_source 'Enhance (Mo) X-ray Source'
_diffrn_radiation_type 'Mo K\a'
_diffrn_radiation_wavelength 0.71073
_diffrn_reflns_av_R_equivalents 0.0424
_diffrn_reflns_av_sigmaI/netI 0.0261
_diffrn_reflns_limit_h_max 26
_diffrn_reflns_limit_h_min -26
_diffrn_reflns_limit_k_max 8
_diffrn_reflns_limit_k_min -8
_diffrn_reflns_limit_l_max 14
_diffrn_reflns_limit_l_min -15
_diffrn_reflns_number 13231
_diffrn_reflns_theta_full 26.37
_diffrn_reflns_theta_max 26.37
_diffrn_reflns_theta_min 3.01
_exptl_absorpt_coefficient_mu 0.108
_exptl_absorpt_correction_T_max 0.9893
_exptl_absorpt_correction_T_min 0.9382
_exptl_absorpt_correction_type multi-scan
_exptl_absorpt_process_details
;
CrysAlisPro, Oxford Diffraction Ltd.,
Version 1.171.34.44 (release 25-10-2010 CrysAlis171 .NET)
(compiled Oct 25 2010,18:11:34)
empirical absorption correction using spherical harmonics,
 implemented in SCALE3 ABSPACK scaling algorithm.
;
_exptl_crystal_colour Colorless
_exptl_crystal_density_diffrn 1.136
_exptl_crystal_description Block
_exptl_crystal_F_000 720
_exptl_crystal_size_max 0.60
_exptl_crystal_size_mid 0.40
_exptl_crystal_size_min 0.10
_refine_diff_density_max 0.257
_refine_diff_density_min -0.333
_refine_diff_density_rms 0.043
_refine_ls_extinction_method none
_refine_ls_goodness_of_fit_ref 1.079
_refine_ls_hydrogen_treatment mixed
_refine_ls_matrix_type full
_refine_ls_number_parameters 117
_refine_ls_number_reflns 1993
_refine_ls_number_restraints 0
_refine_ls_restrained_S_all 1.079
_refine_ls_R_factor_all 0.0594
_refine_ls_R_factor_gt 0.0468
_refine_ls_shift/su_max 0.000
_refine_ls_shift/su_mean 0.000
_refine_ls_structure_factor_coef Fsqd
_refine_ls_weighting_details 'calc w=1/[\s^2^(Fo^2^)+(0.0429P)^2^+1.2034P] where P=(Fo^2^+2Fc^2^)/3'
_refine_ls_weighting_scheme calc
_refine_ls_wR_factor_gt 0.1091
_refine_ls_wR_factor_ref 0.1148
_reflns_number_gt 1650
_reflns_number_total 1993
_reflns_threshold_expression >2sigma(I)
_cod_data_source_file ic2021879_si_002_07.cif
_cod_data_source_block compound11
_cod_database_code 4328334

loop_
_symmetry_equiv_pos_as_xyz
'x, y, z'
'-x+1/2, -y+1/2, z+1/2'
'-x, y, -z+1/2'
'x+1/2, -y+1/2, -z'
'-x, -y, -z'
'x-1/2, y-1/2, -z-1/2'
'x, -y, z-1/2'
'-x-1/2, y-1/2, z'

loop_
_atom_site_label
_atom_site_type_symbol
_atom_site_fract_x
_atom_site_fract_y
_atom_site_fract_z
_atom_site_U_iso_or_equiv
_atom_site_adp_type
_atom_site_occupancy
_atom_site_symmetry_multiplicity
_atom_site_calc_flag
_atom_site_refinement_flags
Al1 Al 0.0000 0.19852(10) 0.7500 0.0304(2) Uani 1 2 d S
N1 N 0.06092(6) 0.37406(19) 0.79070(12) 0.0226(3) Uani 1 1 d .
C4 C 0.11745(7) 0.2895(2) 0.82799(15) 0.0241(4) Uani 1 1 d .
C2 C 0.05358(7) 0.5597(2) 0.78815(13) 0.0213(4) Uani 1 1 d .
C5 C 0.12221(9) 0.2379(3) 0.93365(16) 0.0306(4) Uani 1 1 d .
C10 C 0.15911(10) 0.3028(3) 0.64223(16) 0.0410(5) Uani 1 1 d .
H10A H 0.1961 0.2608 0.6040 0.062 Uiso 1 1 calc R
H10B H 0.1560 0.4395 0.6380 0.062 Uiso 1 1 calc R
H10C H 0.1221 0.2460 0.6108 0.062 Uiso 1 1 calc R
C9 C 0.16402(8) 0.2446(2) 0.75547(16) 0.0294(4) Uani 1 1 d .
C1 C 0.10500(8) 0.6845(3) 0.82703(17) 0.0333(4) Uani 1 1 d .
H1A H 0.1138 0.6559 0.9009 0.050 Uiso 1 1 calc R
H1B H 0.0923 0.8158 0.8206 0.050 Uiso 1 1 calc R
H1C H 0.1424 0.6632 0.7849 0.050 Uiso 1 1 calc R
C8 C 0.21509(9) 0.1438(3) 0.79112(19) 0.0403(5) Uani 1 1 d .
H8 H 0.2469 0.1102 0.7429 0.048 Uiso 1 1 calc R
C7 C 0.22040(10) 0.0919(3) 0.8947(2) 0.0450(6) Uani 1 1 d .
H7 H 0.2556 0.0229 0.9175 0.054 Uiso 1 1 calc R
C6 C 0.17480(10) 0.1398(3) 0.96528(18) 0.0414(5) Uani 1 1 d .
H6 H 0.1793 0.1053 1.0370 0.050 Uiso 1 1 calc R
C3 C 0.0000 0.6450(3) 0.7500 0.0235(5) Uani 1 2 d S
H3 H 0.0000 0.7780 0.7500 0.028 Uiso 1 2 calc SR
C11 C 0.07156(10) 0.2852(3) 1.01078(17) 0.0436(5) Uani 1 1 d .
H11A H 0.0832 0.2403 1.0809 0.065 Uiso 1 1 calc R
H11B H 0.0328 0.2249 0.9889 0.065 Uiso 1 1 calc R
H11C H 0.0657 0.4212 1.0128 0.065 Uiso 1 1 calc R
H1 H 0.0236(9) 0.081(3) 0.6557(16) 0.040(6) Uiso 1 1 d .

loop_
_atom_site_aniso_label
_atom_site_aniso_U_11
_atom_site_aniso_U_22
_atom_site_aniso_U_33
_atom_site_aniso_U_23
_atom_site_aniso_U_13
_atom_site_aniso_U_12
Al1 0.0256(4) 0.0172(4) 0.0483(5) 0.000 -0.0062(4) 0.000
N1 0.0185(7) 0.0192(7) 0.0300(8) 0.0001(6) 0.0004(6) 0.0016(6)
C4 0.0199(8) 0.0191(8) 0.0334(10) -0.0009(7) -0.0018(7) 0.0002(7)
C2 0.0189(8) 0.0196(8) 0.0255(9) -0.0014(7) 0.0046(7) -0.0028(6)
C5 0.0323(10) 0.0258(9) 0.0337(11) 0.0022(8) -0.0040(8) -0.0042(8)
C10 0.0380(11) 0.0468(13) 0.0382(12) -0.0023(10) 0.0110(9) 0.0021(10)
C9 0.0218(8) 0.0260(9) 0.0403(11) -0.0028(8) 0.0016(8) -0.0002(7)
C1 0.0273(9) 0.0261(9) 0.0465(12) -0.0017(9) -0.0059(9) -0.0048(8)
C8 0.0232(9) 0.0349(11) 0.0628(15) -0.0057(10) 0.0027(10) 0.0056(8)
C7 0.0302(11) 0.0330(11) 0.0717(17) 0.0039(11) -0.0167(11) 0.0059(9)
C6 0.0441(12) 0.0329(11) 0.0470(13) 0.0110(10) -0.0170(10) -0.0035(9)
C3 0.0229(12) 0.0146(11) 0.0329(14) 0.000 0.0026(10) 0.000
C11 0.0510(13) 0.0491(13) 0.0306(11) 0.0010(10) 0.0057(9) -0.0032(10)

loop_
_atom_type_symbol
_atom_type_description
_atom_type_scat_dispersion_real
_atom_type_scat_dispersion_imag
_atom_type_scat_source
C C 0.0033 0.0016 'International Tables Vol C Tables 4.2.6.8 and 6.1.1.4'
H H 0.0000 0.0000 'International Tables Vol C Tables 4.2.6.8 and 6.1.1.4'
N N 0.0061 0.0033 'International Tables Vol C Tables 4.2.6.8 and 6.1.1.4'
Al Al 0.0645 0.0514 'International Tables Vol C Tables 4.2.6.8 and 6.1.1.4'

loop_
_geom_angle_atom_site_label_1
_geom_angle_atom_site_label_2
_geom_angle_atom_site_label_3
_geom_angle
_geom_angle_site_symmetry_1
N1 Al1 N1 96.71(9) 3_556
N1 Al1 H1 112.1(7) 3_556
N1 Al1 H1 110.1(7) .
C2 N1 C4 121.63(14) .
C2 N1 Al1 124.80(12) .
C4 N1 Al1 113.55(10) .
C5 C4 C9 121.38(16) .
C5 C4 N1 119.32(15) .
C9 C4 N1 119.00(16) .
N1 C2 C3 122.74(16) .
N1 C2 C1 119.53(15) .
C3 C2 C1 117.72(16) .
C6 C5 C4 118.09(18) .
C6 C5 C11 120.96(19) .
C4 C5 C11 120.95(17) .
C9 C10 H10A 109.5 .
C9 C10 H10B 109.5 .
H10A C10 H10B 109.5 .
C9 C10 H10C 109.5 .
H10A C10 H10C 109.5 .
H10B C10 H10C 109.5 .
C8 C9 C4 118.06(19) .
C8 C9 C10 120.76(18) .
C4 C9 C10 121.19(17) .
C2 C1 H1A 109.5 .
C2 C1 H1B 109.5 .
H1A C1 H1B 109.5 .
C2 C1 H1C 109.5 .
H1A C1 H1C 109.5 .
H1B C1 H1C 109.5 .
C7 C8 C9 121.2(2) .
C7 C8 H8 119.4 .
C9 C8 H8 119.4 .
C8 C7 C6 120.02(19) .
C8 C7 H7 120.0 .
C6 C7 H7 120.0 .
C7 C6 C5 121.2(2) .
C7 C6 H6 119.4 .
C5 C6 H6 119.4 .
C2 C3 C2 128.1(2) 3_556
C2 C3 H3 115.9 3_556
C2 C3 H3 115.9 .
C5 C11 H11A 109.5 .
C5 C11 H11B 109.5 .
H11A C11 H11B 109.5 .
C5 C11 H11C 109.5 .
H11A C11 H11C 109.5 .
H11B C11 H11C 109.5 .

loop_
_geom_bond_atom_site_label_1
_geom_bond_atom_site_label_2
_geom_bond_distance
_geom_bond_site_symmetry_2
Al1 N1 1.8867(15) 3_556
Al1 N1 1.8867(15) .
Al1 H1 1.55(2) .
N1 C2 1.336(2) .
N1 C4 1.439(2) .
C4 C5 1.397(3) .
C4 C9 1.400(2) .
C2 C3 1.3915(19) .
C2 C1 1.505(2) .
C5 C6 1.391(3) .
C5 C11 1.505(3) .
C10 C9 1.503(3) .
C10 H10A 0.9800 .
C10 H10B 0.9800 .
C10 H10C 0.9800 .
C9 C8 1.390(3) .
C1 H1A 0.9800 .
C1 H1B 0.9800 .
C1 H1C 0.9800 .
C8 C7 1.373(3) .
C8 H8 0.9500 .
C7 C6 1.374(3) .
C7 H7 0.9500 .
C6 H6 0.9500 .
C3 C2 1.3915(19) 3_556
C3 H3 0.9500 .
C11 H11A 0.9800 .
C11 H11B 0.9800 .
C11 H11C 0.9800 .
